data_2006948
loop_
_publ_author_name
'Hosomi, Hiroyuki'
'Ito, Yoshikatsu'
'Ohba, Shigeru'

_publ_section_title
;
 Ammonium and Isopropylammonium Salts of the Fumaric Acid Dianion
;
_journal_issue 1
_journal_name_full 'Acta Crystallographica Section C'
_journal_page_first 142
_journal_page_last 145
_journal_paper_doi 10.1107/S0108270197013796
_journal_volume 54
_journal_year 1998
_chemical_formula_iupac '(C3 H7 N H3)2 1+ , (C4 H2 O4) 2-'
_chemical_formula_moiety '(C3 H7 N H3 1+)2, (C4 H2 O4 2-)'
_chemical_formula_sum 'C10 H22 N2 O4'
_chemical_formula_weight 234.30
_chemical_name_systematic
;
?
;
_space_group_IT_number 14
_symmetry_cell_setting monoclinic
_symmetry_space_group_name_Hall '-P 2yn'
_symmetry_space_group_name_H-M 'P 1 21/n 1'
_atom_type_scat_source IntTabIV
_cell_angle_alpha 90.00000
_cell_angle_beta 99.550(10)
_cell_angle_gamma 90.00000
_cell_formula_units_Z 2
_cell_length_a 7.236(2)
_cell_length_b 6.275(2)
_cell_length_c 15.460(2)
_cell_measurement_reflns_used 25
_cell_measurement_temperature 298
_cell_measurement_theta_max 15.0
_cell_measurement_theta_min 14.2
_cell_volume 692.2(3)
_computing_cell_refinement 'AFC/MSC Diffractometer Control System'
_computing_data_collection 'AFC/MSC Diffractometer Control System (Rigaku Corporation, 1993)'
_computing_data_reduction 'local programs'
_computing_molecular_graphics CRYSTAN-GM
_computing_publication_material CRYSTAN-GM
_computing_structure_refinement CRYSTAN-GM
_computing_structure_solution 'CRYSTAN-GM (Edwards et al., 1996)'
_diffrn_measurement_device_type 'Rigaku AFC-5'
_diffrn_measurement_method \w
_diffrn_radiation_type 'Mo K\a'
_diffrn_radiation_wavelength 0.71073
_diffrn_reflns_av_R_equivalents 0.014
_diffrn_reflns_limit_h_max 10
_diffrn_reflns_limit_h_min 0
_diffrn_reflns_limit_k_max 8
_diffrn_reflns_limit_k_min 0
_diffrn_reflns_limit_l_max 21
_diffrn_reflns_limit_l_min -21
_diffrn_reflns_number 2164
_diffrn_reflns_theta_max 30.0
_diffrn_standards_decay_% 10.7
_diffrn_standards_interval_count 100
_diffrn_standards_number 3
_exptl_absorpt_coefficient_mu 0.086
_exptl_absorpt_correction_type none
_exptl_crystal_colour Colourless
_exptl_crystal_density_diffrn 1.124
_exptl_crystal_density_method 'not measured'
_exptl_crystal_description Plate-like
_exptl_crystal_F_000 256
_exptl_crystal_size_max 0.6
_exptl_crystal_size_mid 0.6
_exptl_crystal_size_min 0.2
_refine_diff_density_max 0.16
_refine_diff_density_min -0.17
_refine_ls_extinction_method None
_refine_ls_goodness_of_fit_obs 0.97
_refine_ls_hydrogen_treatment refall
_refine_ls_number_parameters 117
_refine_ls_number_reflns 1258
_refine_ls_R_factor_obs .055
_refine_ls_shift/esd_max 0.05
_refine_ls_shift/esd_mean 0.0066
_refine_ls_structure_factor_coef F
_refine_ls_weighting_details 'w = 1/[\s^2^(F) + 0.000225F^2^]'
_refine_ls_weighting_scheme calc
_refine_ls_wR_factor_obs .045
_reflns_number_observed 1258
_reflns_number_total 2020
_reflns_threshold_expression '|F~o~| > 3\s(|F~o~|)'
_cod_data_source_file oa1034.cif
_cod_data_source_block II
_cod_depositor_comments
;
The following automatic conversions were performed:
'_symmetry_cell_setting' value 'Monoclinic' changed to 'monoclinic'
according to '/home/saulius/struct/CIF-dictionaries/cif_core.dic'
dictionary named 'cif_core.dic' version 2.4.1 from 2010-06-29.

Automatic conversion script
Id: cif_fix_enum 1527 2010-12-29 10:47:43Z saulius 

The following automatic conversions were performed:

'_atom_site_thermal_displace_type' tag value 'Uij' was replaced with
'Uani' value 8 times.

Automatic conversion script
Id: cif_fix_values 1646 2011-03-28 12:23:43Z adriana 

The following automatic conversions were performed:

'_symmetry_cell_setting' value 'Monoclinic' changed to 'monoclinic'
according to /home/saulius/struct/CIF-dictionaries/cif_core.dic
dictionary named 'cif_core.dic' version 2.4.1 from 2010-06-29.

Automatic conversion script
Id: cif_fix_values 1715 2011-07-08 13:25:40Z adriana 
;
_cod_original_cell_volume 692.3(3)
_cod_original_sg_symbol_H-M 'P 21/n'
_cod_database_code 2006948

loop_
_symmetry_equiv_pos_as_xyz
+X,+Y,+Z
-X,-Y,-Z
-X+0.5,+Y+0.5,-Z+0.5
+X+0.5,-Y+0.5,+Z+0.5

loop_
_atom_site_aniso_label
_atom_site_aniso_U_11
_atom_site_aniso_U_22
_atom_site_aniso_U_33
_atom_site_aniso_U_12
_atom_site_aniso_U_13
_atom_site_aniso_U_23
O1 .0925(4) .0467(3) .0513(3) .0138(3) .0394(3) .0075(3)
O2 .1011(5) .0369(3) .0806(4) -.0061(3) .0560(4) .0028(3)
N3 .0637(5) .0360(4) .0463(4) .0006(3) .0258(3) -.0019(3)
C4 .0521(4) .0423(4) .0434(4) .0035(4) .0203(3) .0061(3)
C5 .0520(5) .0338(4) .0411(4) -.0022(3) .0145(3) .0023(3)
C6 .0672(6) .0678(6) .0527(5) .0015(5) .0107(4) -.0003(4)
C7 .0761(8) .0909(9) .1024(10) .0348(7) .0100(7) -.0034(7)
C8 .0820(9) .0952(9) .1256(12) -.0271(7) .0275(9) -.0302(9)

loop_
_atom_site_label
_atom_site_fract_x
_atom_site_fract_y
_atom_site_fract_z
_atom_site_U_iso_or_equiv
_atom_site_thermal_displace_type
_atom_site_occupancy
O1 .19240(8) -.00410(8) .84680(3) .0640(2) Uani 1.000
O2 .13830(8) .29040(8) .91750(4) .0743(2) Uani 1.000
N3 .17740(10) .08590(10) .66790(5) .0499(2) Uani 1.000
C4 .13200(10) .09410(10) .90750(5) .0461(2) Uani 1.000
C5 .04510(10) -.03910(10) .97000(4) .0429(2) Uani 1.000
C6 -.02510(10) .0940(2) .62810(6) .0637(3) Uani 1.000
C7 -.1217(2) .2556(2) .67760(9) .0919(5) Uani 1.000
C8 -.1075(2) -.1253(2) .62930(10) .1063(6) Uani 1.000
H3A .2390(10) -.0220(10) .6412(5) .065(2) Uiso 1.000
H3B .1878(9) .0600(10) .7295(5) .055(2) Uiso 1.000
H3C .2400(10) .2190(10) .6613(5) .076(3) Uiso 1.000
H5 .0558(9) -.1820(10) .9655(4) .045(2) Uiso 1.000
H6 -.0250(10) .1360(10) .5674(6) .082(3) Uiso 1.000
H7A -.071(2) .397(2) .6722(7) .129(5) Uiso 1.000
H7B -.1090(10) .210(2) .7391(8) .124(4) Uiso 1.000
H7C -.252(2) .274(2) .6534(6) .106(4) Uiso 1.000
H8A -.0900(10) -.158(2) .6965(7) .119(4) Uiso 1.000
H8B -.233(2) -.113(2) .6067(7) .120(5) Uiso 1.000
H8C -.0400(10) -.225(2) .5985(7) .113(4) Uiso 1.000

loop_
_geom_angle_atom_site_label_1
_geom_angle_atom_site_label_2
_geom_angle_atom_site_label_3
_geom_angle_site_symmetry_1
_geom_angle_site_symmetry_3
_geom_angle
_geom_angle_publ_flag
O1 C4 O2 . . 124.60(10) yes
O1 C4 C5 . . 116.30(10) yes
O2 C4 C5 . . 119.10(10) yes
C4 C5 C5 . 2_557 124.00(10) yes
N3 C6 C7 . . 108.60(10) yes
N3 C6 C8 . . 109.20(10) yes
C7 C6 C8 . . 113.00(10) yes
C6 N3 H3A . . 110.4(5) no
C6 N3 H3B . . 109.0(4) no
C6 N3 H3C . . 111.8(6) no
H3A N3 H3B . . 110.5(7) no
H3A N3 H3C . . 108.1(7) no
H3B N3 H3C . . 107.0(7) no
C4 C5 H5 . . 117.1(5) no
C5 C5 H5 2_557 . 118.9(5) no
N3 C6 H6 . . 104.2(5) no
C7 C6 H6 . . 112.4(6) no
C8 C6 H6 . . 109.0(6) no
C6 C7 H7A . . 110.8(7) no
C6 C7 H7B . . 108.5(7) no
C6 C7 H7C . . 112.9(7) no
H7A C7 H7B . . 112.1(10) no
H7A C7 H7C . . 102.8(10) no
H7B C7 H7C . . 109.7(9) no
C6 C8 H8A . . 102.2(7) no
C6 C8 H8B . . 106.7(7) no
C6 C8 H8C . . 110.5(7) no
H8A C8 H8B . . 109.9(10) no
H8A C8 H8C . . 112.0(9) no
H8B C8 H8C . . 114.7(10) no

loop_
_geom_bond_atom_site_label_1
_geom_bond_atom_site_label_2
_geom_bond_site_symmetry_1
_geom_bond_site_symmetry_2
_geom_bond_distance
_geom_bond_publ_flag
O1 C4 . . 1.2600(10) yes
O2 C4 . . 1.2410(10) yes
N3 C6 . . 1.493(2) yes
C4 C5 . . 1.4930(10) yes
C5 C5 . 2_557 1.3150(10) yes
C6 C7 . . 1.510(2) yes
C6 C8 . . 1.501(2) yes
N3 H3A . . .941(8) no
N3 H3B . . .957(8) no
N3 H3C . . .963(10) no
C5 H5 . . .902(8) no
C6 H6 . . .976(10) no
C7 H7A . . .969(14) no
C7 H7B . . .983(12) no
C7 H7C . . .962(11) no
C8 H8A . . 1.046(12) no
C8 H8B . . .921(12) no
C8 H8C . . .967(11) no

loop_
_geom_hbond_atom_site_label_D
_geom_hbond_atom_site_label_H
_geom_hbond_atom_site_label_A
_geom_hbond_site_symmetry_A
_geom_hbond_distance_DH
_geom_hbond_distance_HA
_geom_hbond_distance_DA
_geom_hbond_angle_DHA
N3 H3A O2 3_546 0.941(8) 1.809(8) 2.7470(10) 174.7(8)
N3 H3B O1 . 0.957(8) 1.852(8) 2.8070(10) 175.6(8)
N3 H3C O1 3_556 0.963(10) 1.815(9) 2.7620(10) 167.2(8)
